data_7246200
loop_
_publ_author_name
'Sutter, Patrick J.'
'Kang, Guowei'
'Vellalath, Sreekumar'
'Romo, Daniel'

_publ_section_title
;
 Zinc-mediated carboxylations of allylic and propargylic halides in flow:
 synthesis of \b-lactones via subsequent bromolactonization
;
_journal_issue 6
_journal_name_full 'RSC Advances'
_journal_page_first 3468
_journal_page_last 3473
_journal_paper_doi 10.1039/D2RA07715A
_journal_volume 13
_journal_year 2023
_chemical_formula_sum 'C8 H11 Br O2'
_chemical_formula_weight 219.08
_space_group_crystal_system monoclinic
_space_group_IT_number 15
_space_group_name_Hall '-C 2yc'
_space_group_name_H-M_alt 'C 1 2/c 1'
_atom_sites_solution_hydrogens geom
_atom_sites_solution_primary direct
_audit_creation_method SHELXL-2018/3
_audit_update_record
;
2022-01-18 deposited with the CCDC.	2023-01-05 downloaded from the CCDC.
;
_cell_angle_alpha 90
_cell_angle_beta 113.6391(10)
_cell_angle_gamma 90
_cell_formula_units_Z 8
_cell_length_a 25.9184(7)
_cell_length_b 5.4615(2)
_cell_length_c 13.2419(4)
_cell_measurement_reflns_used 9861
_cell_measurement_temperature 150(2)
_cell_measurement_theta_max 28.28
_cell_measurement_theta_min 3.36
_cell_volume 1717.15(9)
_computing_cell_refinement 'Bruker SAINT'
_computing_data_collection 'Bruker APEX2'
_computing_data_reduction 'Bruker SAINT'
_computing_molecular_graphics 'Bruker SHELXTL'
_computing_publication_material 'Bruker SHELXTL'
_computing_structure_refinement 'SHELXL-2018/3 (Sheldrick, 2018)'
_computing_structure_solution 'SHELXS-97 (Sheldrick 2008)'
_diffrn_ambient_temperature 150(2)
_diffrn_measured_fraction_theta_full 0.996
_diffrn_measured_fraction_theta_max 0.996
_diffrn_measurement_device_type 'Bruker APEX-II CCD'
_diffrn_measurement_method '\f and \w scans'
_diffrn_radiation_type MoK\a
_diffrn_radiation_wavelength 0.71073
_diffrn_reflns_av_R_equivalents 0.0370
_diffrn_reflns_av_unetI/netI 0.0240
_diffrn_reflns_Laue_measured_fraction_full 0.996
_diffrn_reflns_Laue_measured_fraction_max 0.996
_diffrn_reflns_limit_h_max 34
_diffrn_reflns_limit_h_min -32
_diffrn_reflns_limit_k_max 7
_diffrn_reflns_limit_k_min -7
_diffrn_reflns_limit_l_max 16
_diffrn_reflns_limit_l_min -17
_diffrn_reflns_number 15287
_diffrn_reflns_point_group_measured_fraction_full 0.996
_diffrn_reflns_point_group_measured_fraction_max 0.996
_diffrn_reflns_theta_full 25.242
_diffrn_reflns_theta_max 28.278
_diffrn_reflns_theta_min 3.099
_exptl_absorpt_coefficient_mu 4.735
_exptl_absorpt_correction_T_max 0.293
_exptl_absorpt_correction_T_min 0.212
_exptl_absorpt_correction_type multi-scan
_exptl_absorpt_process_details SADABS
_exptl_crystal_colour colourless
_exptl_crystal_density_diffrn 1.695
_exptl_crystal_description block
_exptl_crystal_F_000 880
_exptl_crystal_size_max 0.284
_exptl_crystal_size_mid 0.267
_exptl_crystal_size_min 0.181
_refine_diff_density_max 0.476
_refine_diff_density_min -0.591
_refine_diff_density_rms 0.062
_refine_ls_extinction_method none
_refine_ls_goodness_of_fit_ref 1.060
_refine_ls_hydrogen_treatment constr
_refine_ls_matrix_type full
_refine_ls_number_parameters 100
_refine_ls_number_reflns 2123
_refine_ls_number_restraints 0
_refine_ls_restrained_S_all 1.060
_refine_ls_R_factor_all 0.0224
_refine_ls_R_factor_gt 0.0217
_refine_ls_shift/su_max 0.001
_refine_ls_shift/su_mean 0.000
_refine_ls_structure_factor_coef Fsqd
_refine_ls_weighting_details 'w=1/[\s^2^(Fo^2^)+(0.0210P)^2^+1.9663P] where P=(Fo^2^+2Fc^2^)/3'
_refine_ls_weighting_scheme calc
_refine_ls_wR_factor_gt 0.0533
_refine_ls_wR_factor_ref 0.0537
_reflns_Friedel_coverage 0.000
_reflns_number_gt 2048
_reflns_number_total 2123
_reflns_threshold_expression 'I > 2\s(I)'
_cod_data_source_file d2ra07715a2.cif
_cod_data_source_block DR64
_cod_original_sg_symbol_H-M 'C 2/c'
_cod_database_code 7246200
_shelx_shelxl_version_number 2018/3
_shelx_space_group_comment
; 
The symmetry employed for this shelxl refinement is uniquely defined 
by the following loop, which should always be used as a source of 
symmetry information in preference to the above space-group names. 
They are only intended as comments. 
;
_shelx_estimated_absorpt_t_min 0.347
_shelx_estimated_absorpt_t_max 0.481

loop_
_space_group_symop_operation_xyz
'x, y, z'
'-x, y, -z+1/2'
'x+1/2, y+1/2, z'
'-x+1/2, y+1/2, -z+1/2'
'-x, -y, -z'
'x, -y, z-1/2'
'-x+1/2, -y+1/2, -z'
'x+1/2, -y+1/2, z-1/2'

loop_
_atom_site_label
_atom_site_type_symbol
_atom_site_fract_x
_atom_site_fract_y
_atom_site_fract_z
_atom_site_U_iso_or_equiv
_atom_site_adp_type
_atom_site_occupancy
_atom_site_site_symmetry_order
_atom_site_calc_flag
_atom_site_refinement_flags_posn
_atom_site_refinement_flags_adp
_atom_site_refinement_flags_occupancy
_atom_site_disorder_assembly
_atom_site_disorder_group
Br1 Br 0.04589(2) 0.10737(3) 0.15635(2) 0.03351(7) Uani 1 1 d . . . . .
C1 C 0.15030(6) 0.1285(2) 0.13855(11) 0.0188(2) Uani 1 1 d . . . . .
H1 H 0.161320 0.256027 0.197645 0.023 Uiso 1 1 calc R U . . .
C2 C 0.19322(6) 0.1110(2) 0.08472(12) 0.0200(3) Uani 1 1 d . . . . .
H2 H 0.225110 0.228493 0.118986 0.024 Uiso 1 1 calc R U . . .
C3 C 0.17215(7) 0.1093(2) -0.04059(12) 0.0241(3) Uani 1 1 d . . . . .
H3A H 0.143724 -0.021854 -0.070845 0.029 Uiso 1 1 calc R U . . .
H3B H 0.204003 0.072109 -0.061322 0.029 Uiso 1 1 calc R U . . .
C4 C 0.14598(7) 0.3546(3) -0.09164(13) 0.0286(3) Uani 1 1 d . . . . .
H4A H 0.169298 0.488603 -0.045329 0.034 Uiso 1 1 calc R U . . .
H4B H 0.146975 0.368566 -0.165376 0.034 Uiso 1 1 calc R U . . .
C5 C 0.08534(7) 0.3889(3) -0.10362(13) 0.0307(3) Uani 1 1 d . . . . .
H5A H 0.062200 0.257686 -0.152451 0.037 Uiso 1 1 calc R U . . .
H5B H 0.071478 0.546580 -0.141724 0.037 Uiso 1 1 calc R U . . .
C6 C 0.07453(7) 0.3874(3) 0.00184(13) 0.0279(3) Uani 1 1 d . . . . .
H6A H 0.097087 0.519080 0.051265 0.033 Uiso 1 1 calc R U . . .
H6B H 0.034290 0.424256 -0.017370 0.033 Uiso 1 1 calc R U . . .
C7 C 0.08909(6) 0.1451(2) 0.06342(11) 0.0206(3) Uani 1 1 d . . . . .
H7 H 0.079303 0.007915 0.008888 0.025 Uiso 1 1 calc R U . . .
C8 C 0.20629(6) -0.1364(2) 0.14121(12) 0.0236(3) Uani 1 1 d . . . . .
O1 O 0.16686(4) -0.12063(18) 0.18480(9) 0.0255(2) Uani 1 1 d . . . . .
O2 O 0.23713(5) -0.3039(2) 0.15059(10) 0.0349(3) Uani 1 1 d . . . . .

loop_
_atom_site_aniso_label
_atom_site_aniso_U_11
_atom_site_aniso_U_22
_atom_site_aniso_U_33
_atom_site_aniso_U_23
_atom_site_aniso_U_13
_atom_site_aniso_U_12
Br1 0.02267(9) 0.05544(12) 0.02531(9) 0.00125(6) 0.01266(6) -0.00103(6)
C1 0.0188(6) 0.0180(6) 0.0190(6) 0.0001(4) 0.0068(5) -0.0002(4)
C2 0.0184(6) 0.0188(6) 0.0233(6) -0.0009(5) 0.0087(5) 0.0005(4)
C3 0.0286(7) 0.0235(6) 0.0242(7) 0.0002(5) 0.0147(6) 0.0036(5)
C4 0.0390(8) 0.0265(7) 0.0254(7) 0.0056(5) 0.0183(6) 0.0045(6)
C5 0.0365(8) 0.0306(8) 0.0253(7) 0.0087(5) 0.0126(6) 0.0115(6)
C6 0.0304(7) 0.0258(7) 0.0292(7) 0.0038(5) 0.0139(6) 0.0111(5)
C7 0.0184(6) 0.0256(6) 0.0189(6) -0.0007(5) 0.0086(5) 0.0013(5)
C8 0.0209(6) 0.0225(6) 0.0215(6) -0.0019(5) 0.0023(5) -0.0001(5)
O1 0.0227(5) 0.0242(5) 0.0262(5) 0.0076(4) 0.0062(4) 0.0001(4)
O2 0.0337(6) 0.0272(5) 0.0337(6) -0.0007(5) 0.0029(5) 0.0117(5)

loop_
_atom_type_symbol
_atom_type_description
_atom_type_scat_dispersion_real
_atom_type_scat_dispersion_imag
_atom_type_scat_source
C C 0.0033 0.0016 'International Tables Vol C Tables 4.2.6.8 and 6.1.1.4'
H H 0.0000 0.0000 'International Tables Vol C Tables 4.2.6.8 and 6.1.1.4'
O O 0.0106 0.0060 'International Tables Vol C Tables 4.2.6.8 and 6.1.1.4'
Br Br -0.2901 2.4595 'International Tables Vol C Tables 4.2.6.8 and 6.1.1.4'

loop_
_geom_angle_atom_site_label_1
_geom_angle_atom_site_label_2
_geom_angle_atom_site_label_3
_geom_angle
_geom_angle_site_symmetry_1
_geom_angle_site_symmetry_3
_geom_angle_publ_flag
O1 C1 C7 112.54(10) . . ?
O1 C1 C2 89.49(9) . . ?
C7 C1 C2 117.60(11) . . ?
C8 C2 C3 116.32(11) . . ?
C8 C2 C1 83.53(10) . . ?
C3 C2 C1 119.47(11) . . ?
C2 C3 C4 112.17(11) . . ?
C5 C4 C3 114.13(13) . . ?
C4 C5 C6 117.52(13) . . ?
C7 C6 C5 113.38(12) . . ?
C1 C7 C6 112.16(12) . . ?
C1 C7 Br1 107.04(9) . . ?
C6 C7 Br1 110.08(9) . . ?
O2 C8 O1 126.28(14) . . ?
O2 C8 C2 138.24(15) . . ?
O1 C8 C2 95.47(10) . . ?
C8 O1 C1 91.44(10) . . ?

loop_
_geom_bond_atom_site_label_1
_geom_bond_atom_site_label_2
_geom_bond_distance
_geom_bond_site_symmetry_2
_geom_bond_publ_flag
Br1 C7 1.9787(14) . ?
C1 O1 1.4831(15) . ?
C1 C7 1.4997(18) . ?
C1 C2 1.5462(19) . ?
C2 C8 1.5157(18) . ?
C2 C3 1.525(2) . ?
C3 C4 1.5307(19) . ?
C4 C5 1.527(2) . ?
C5 C6 1.531(2) . ?
C6 C7 1.5208(19) . ?
C8 O2 1.1880(18) . ?
C8 O1 1.3633(19) . ?
